data_7123739
loop_
_publ_author_name
'Qin, Guorui'
'Wang, Yang'
'Shi, Xianghui'
'del Rosal, Iker'
'Laurent, Maron'
'Cheng, Jianhua'

_publ_section_title
;
 Monomeric Thorium Dihydrido Complex: A Versatile Precursor to Actinide
 Metallacycles
;
_journal_name_full 'Chemical Communications'
_journal_paper_doi 10.1039/C9CC04013G
_journal_year 2019
_chemical_compound_source hexane
_chemical_formula_moiety 'C95 H140 Si2 Th'
_chemical_formula_sum 'C95 H140 Si2 Th'
_chemical_formula_weight 1570.28
_chemical_name_common '[(CpAr*)(Cp*)Th(Me3Si-C-CH=CHC-SiMe3)]'
_chemical_properties_physical Air-sensitive,Moisture-sensitive
_space_group_crystal_system monoclinic
_space_group_IT_number 14
_space_group_name_Hall '-P 2ybc'
_space_group_name_H-M_alt 'P 1 21/c 1'
_symmetry_space_group_name_Hall '-P 2ybc'
_symmetry_space_group_name_H-M 'P 1 21/c 1'
_atom_sites_solution_hydrogens mixed
_audit_creation_method SHELXL-2018/3
_audit_update_record
;
2019-06-22 deposited with the CCDC.    2019-06-26 downloaded from the CCDC.
;
_cell_angle_alpha 90
_cell_angle_beta 101.2300(10)
_cell_angle_gamma 90
_cell_formula_units_Z 4
_cell_length_a 15.5087(8)
_cell_length_b 20.6680(11)
_cell_length_c 30.4806(16)
_cell_measurement_reflns_used 56005
_cell_measurement_temperature 193(2)
_cell_measurement_theta_max 26.404
_cell_measurement_theta_min 1.379
_cell_volume 9583.0(9)
_computing_molecular_graphics 'ORTEP-3 for Windows (Farrugia, 2014)'
_computing_publication_material 'WinGX publication routines (Farrugia, 2018)'
_computing_structure_refinement 'SHELXL-2018/3 (Sheldrick, 2018)'
_computing_structure_solution 'SIR-97 (Altomare eta al,1999)'
_diffrn_ambient_temperature 193(2)
_diffrn_measured_fraction_theta_full 0.992
_diffrn_measured_fraction_theta_max 0.992
_diffrn_measurement_device_type 'CCD area detector'
_diffrn_measurement_method 'phi and omega scans'
_diffrn_radiation_type MoK\a
_diffrn_radiation_wavelength 0.71073
_diffrn_reflns_av_R_equivalents 0.0983
_diffrn_reflns_av_unetI/netI 0.0969
_diffrn_reflns_Laue_measured_fraction_full 0.992
_diffrn_reflns_Laue_measured_fraction_max 0.992
_diffrn_reflns_limit_h_max 13
_diffrn_reflns_limit_h_min -18
_diffrn_reflns_limit_k_max 23
_diffrn_reflns_limit_k_min -24
_diffrn_reflns_limit_l_max 31
_diffrn_reflns_limit_l_min -36
_diffrn_reflns_number 49096
_diffrn_reflns_point_group_measured_fraction_full 0.992
_diffrn_reflns_point_group_measured_fraction_max 0.992
_diffrn_reflns_theta_full 24.999
_diffrn_reflns_theta_max 24.999
_diffrn_reflns_theta_min 1.662
_exptl_absorpt_coefficient_mu 1.620
_exptl_absorpt_correction_T_max 0.784
_exptl_absorpt_correction_T_min 0.685
_exptl_absorpt_correction_type empirical
_exptl_absorpt_process_details 'Sheldrick, G. M. SADABS, Version 2.10; Bruker AXS, Inc.: Madison, WI 2003.'
_exptl_crystal_colour Yellow-Orange
_exptl_crystal_density_diffrn 1.088
_exptl_crystal_density_method 'not measured'
_exptl_crystal_description Block
_exptl_crystal_F_000 3312
_exptl_crystal_recrystallization_method 'Re-crystallisation from solvent'
_exptl_crystal_size_max 0.280
_exptl_crystal_size_mid 0.200
_exptl_crystal_size_min 0.150
_refine_diff_density_max 1.916
_refine_diff_density_min -1.052
_refine_diff_density_rms 0.121
_refine_ls_extinction_method none
_refine_ls_goodness_of_fit_ref 0.934
_refine_ls_hydrogen_treatment mixed
_refine_ls_matrix_type full
_refine_ls_number_parameters 829
_refine_ls_number_reflns 16759
_refine_ls_number_restraints 46
_refine_ls_restrained_S_all 0.936
_refine_ls_R_factor_all 0.0721
_refine_ls_R_factor_gt 0.0466
_refine_ls_shift/su_max 0.004
_refine_ls_shift/su_mean 0.000
_refine_ls_structure_factor_coef Fsqd
_refine_ls_weighting_details 'w=1/[\s^2^(Fo^2^)+(0.0561P)^2^] where P=(Fo^2^+2Fc^2^)/3'
_refine_ls_weighting_scheme calc
_refine_ls_wR_factor_gt 0.1057
_refine_ls_wR_factor_ref 0.1156
_reflns_Friedel_coverage 0.000
_reflns_number_gt 11754
_reflns_number_total 16759
_reflns_threshold_expression 'I > 2\s(I)'
_cod_data_source_file c9cc04013g2.cif
_cod_data_source_block D138
_cod_database_code 7123739
_shelx_shelxl_version_number 2018/3
_shelx_space_group_comment
;
The symmetry employed for this shelxl refinement is uniquely defined
by the following loop, which should always be used as a source of
symmetry information in preference to the above space-group names.
They are only intended as comments.
;
_shelx_estimated_absorpt_t_min 0.660
_shelx_estimated_absorpt_t_max 0.793

loop_
_space_group_symop_operation_xyz
'x, y, z'
'-x, y+1/2, -z+1/2'
'-x, -y, -z'
'x, -y-1/2, z-1/2'

loop_
_atom_site_label
_atom_site_type_symbol
_atom_site_fract_x
_atom_site_fract_y
_atom_site_fract_z
_atom_site_U_iso_or_equiv
_atom_site_adp_type
_atom_site_occupancy
_atom_site_site_symmetry_order
_atom_site_calc_flag
_atom_site_refinement_flags_posn
_atom_site_refinement_flags_adp
_atom_site_refinement_flags_occupancy
_atom_site_disorder_assembly
_atom_site_disorder_group
C1 C 0.7543(4) 0.0900(2) 0.45407(17) 0.0325(13) Uani 1 1 d . . . . .
C2 C 0.8382(4) 0.0576(2) 0.4566(2) 0.0328(13) Uani 1 1 d . . . . .
C3 C 0.8994(4) 0.0588(2) 0.42948(18) 0.0326(13) Uani 1 1 d . . . . .
C4 C 0.9004(4) 0.0948(2) 0.38792(17) 0.0327(13) Uani 1 1 d . . . . .
C5 C 1.0188(5) 0.1261(4) 0.3194(2) 0.069(2) Uani 1 1 d . . . . .
H5A H 0.966441 0.146899 0.301775 0.103 Uiso 1 1 calc R U . . .
H5B H 1.052121 0.105045 0.299186 0.103 Uiso 1 1 calc R U . . .
H5C H 1.055659 0.158892 0.337223 0.103 Uiso 1 1 calc R U . . .
C6 C 1.0898(4) 0.0403(3) 0.3953(2) 0.0501(16) Uani 1 1 d . . . . .
H6A H 1.131839 0.024885 0.377480 0.075 Uiso 1 1 calc R U . . .
H6B H 1.114718 0.077661 0.413240 0.075 Uiso 1 1 calc R U . . .
H6C H 1.077838 0.005628 0.415255 0.075 Uiso 1 1 calc R U . . .
C7 C 0.9435(5) -0.0109(3) 0.3265(3) 0.078(2) Uani 1 1 d . . . . .
H7A H 0.879799 -0.007703 0.315861 0.117 Uiso 1 1 calc DR U . . .
H7B H 0.956641 -0.048100 0.346618 0.117 Uiso 1 1 calc R U . . .
H7C H 0.972419 -0.016579 0.300876 0.117 Uiso 1 1 calc R U . . .
C8 C 0.6905(5) 0.0726(4) 0.5456(2) 0.0616(19) Uani 1 1 d . . . . .
H8A H 0.751512 0.065358 0.560731 0.092 Uiso 1 1 calc R U . . .
H8B H 0.675809 0.118457 0.547494 0.092 Uiso 1 1 calc R U . . .
H8C H 0.651166 0.046481 0.560000 0.092 Uiso 1 1 calc R U . . .
C9 C 0.6974(5) -0.0417(3) 0.4855(2) 0.0601(19) Uani 1 1 d . . . . .
H9A H 0.758214 -0.050598 0.500198 0.090 Uiso 1 1 calc R U . . .
H9B H 0.657111 -0.063381 0.501823 0.090 Uiso 1 1 calc R U . . .
H9C H 0.687352 -0.057778 0.454676 0.090 Uiso 1 1 calc R U . . .
C10 C 0.5610(4) 0.0623(3) 0.4568(2) 0.0504(16) Uani 1 1 d . . . . .
H10A H 0.521567 0.040164 0.473456 0.076 Uiso 1 1 calc R U . . .
H10B H 0.548521 0.108809 0.455900 0.076 Uiso 1 1 calc R U . . .
H10C H 0.551718 0.045262 0.426261 0.076 Uiso 1 1 calc R U . . .
C11 C 0.9223(3) 0.2468(2) 0.51596(16) 0.0283(12) Uani 1 1 d . . . . .
C12 C 0.9748(3) 0.2663(2) 0.48528(16) 0.0279(12) Uani 1 1 d . . . . .
C13 C 1.0250(3) 0.2114(3) 0.47616(17) 0.0320(12) Uani 1 1 d . . . . .
C14 C 1.0021(4) 0.1585(2) 0.50230(18) 0.0331(13) Uani 1 1 d . . . . .
C15 C 0.9387(4) 0.1801(2) 0.52587(16) 0.0317(12) Uani 1 1 d . . . . .
C16 C 0.8677(4) 0.2898(3) 0.54018(18) 0.0411(15) Uani 1 1 d . . . . .
H16A H 0.894456 0.332833 0.544391 0.062 Uiso 1 1 calc R U . . .
H16B H 0.865218 0.270872 0.569395 0.062 Uiso 1 1 calc R U . . .
H16C H 0.807976 0.293424 0.522411 0.062 Uiso 1 1 calc R U . . .
C17 C 0.9948(4) 0.3345(2) 0.47297(18) 0.0377(14) Uani 1 1 d . . . . .
H17A H 1.032919 0.333555 0.450850 0.057 Uiso 1 1 calc R U . . .
H17B H 0.939820 0.356839 0.460295 0.057 Uiso 1 1 calc R U . . .
H17C H 1.024604 0.357530 0.499777 0.057 Uiso 1 1 calc R U . . .
C18 C 1.0952(4) 0.2118(3) 0.4498(2) 0.0515(17) Uani 1 1 d . . . . .
H18A H 1.096454 0.254034 0.435305 0.077 Uiso 1 1 calc R U . . .
H18B H 1.152000 0.203933 0.469689 0.077 Uiso 1 1 calc R U . . .
H18C H 1.083969 0.177858 0.427014 0.077 Uiso 1 1 calc R U . . .
C19 C 1.0527(4) 0.0969(3) 0.5121(2) 0.0504(17) Uani 1 1 d . . . . .
H19A H 1.093155 0.092162 0.491339 0.076 Uiso 1 1 calc R U . . .
H19B H 1.086275 0.097998 0.542898 0.076 Uiso 1 1 calc R U . . .
H19C H 1.011836 0.060297 0.508634 0.076 Uiso 1 1 calc R U . . .
C20 C 0.9038(5) 0.1429(3) 0.56089(18) 0.0522(18) Uani 1 1 d . . . . .
H20A H 0.860005 0.169127 0.572027 0.078 Uiso 1 1 calc R U . . .
H20B H 0.876303 0.102768 0.547839 0.078 Uiso 1 1 calc R U . . .
H20C H 0.952173 0.132393 0.585678 0.078 Uiso 1 1 calc R U . . .
C21 C 0.6808(3) 0.2372(2) 0.39707(14) 0.0200(10) Uani 1 1 d . . . . .
C22 C 0.7041(3) 0.2039(2) 0.35955(15) 0.0218(11) Uani 1 1 d . . . . .
C23 C 0.7720(3) 0.2393(2) 0.34551(14) 0.0215(11) Uani 1 1 d . . . . .
C24 C 0.7949(3) 0.2927(2) 0.37520(15) 0.0187(10) Uani 1 1 d . . . . .
C25 C 0.7366(3) 0.2924(2) 0.40548(15) 0.0194(10) Uani 1 1 d . . . . .
C26 C 0.6036(3) 0.2260(2) 0.41819(15) 0.0222(11) Uani 1 1 d . . . . .
C27 C 0.5221(3) 0.2085(2) 0.39249(16) 0.0270(12) Uani 1 1 d . . . . .
H27 H 0.518290 0.198896 0.361694 0.032 Uiso 1 1 calc R U . . .
C28 C 0.4474(3) 0.2048(2) 0.41020(17) 0.0304(12) Uani 1 1 d . . . . .
C29 C 0.3598(4) 0.1834(3) 0.38044(19) 0.0427(14) Uani 1 1 d . . . . .
C30 C 0.3700(5) 0.1155(4) 0.3627(3) 0.078(2) Uani 1 1 d . . . . .
H30A H 0.420304 0.114490 0.347633 0.117 Uiso 1 1 calc R U . . .
H30B H 0.379705 0.084761 0.387652 0.117 Uiso 1 1 calc R U . . .
H30C H 0.316463 0.103625 0.341425 0.117 Uiso 1 1 calc R U . . .
C31 C 0.3395(4) 0.2293(4) 0.3397(2) 0.067(2) Uani 1 1 d . . . . .
H31A H 0.389039 0.229103 0.324015 0.100 Uiso 1 1 calc R U . . .
H31B H 0.286289 0.214582 0.319321 0.100 Uiso 1 1 calc R U . . .
H31C H 0.330451 0.273283 0.349899 0.100 Uiso 1 1 calc R U . . .
C32 C 0.2823(4) 0.1850(4) 0.4037(2) 0.066(2) Uani 1 1 d . . . . .
H32A H 0.275754 0.228703 0.415077 0.099 Uiso 1 1 calc R U . . .
H32B H 0.228772 0.173115 0.382384 0.099 Uiso 1 1 calc R U . . .
H32C H 0.292014 0.154252 0.428611 0.099 Uiso 1 1 calc R U . . .
C33 C 0.4531(4) 0.2212(2) 0.45541(17) 0.0335(13) Uani 1 1 d . . . . .
H33 H 0.401709 0.220200 0.467984 0.040 Uiso 1 1 calc R U . . .
C34 C 0.5336(4) 0.2391(2) 0.48225(17) 0.0312(13) Uani 1 1 d . . . . .
C35 C 0.5343(4) 0.2582(3) 0.53138(19) 0.0463(16) Uani 1 1 d . . . . .
C36 C 0.6262(5) 0.2742(4) 0.55679(19) 0.065(2) Uani 1 1 d . . . . .
H36A H 0.664536 0.236579 0.556573 0.097 Uiso 1 1 calc R U . . .
H36B H 0.649676 0.310925 0.542443 0.097 Uiso 1 1 calc R U . . .
H36C H 0.623733 0.285523 0.587750 0.097 Uiso 1 1 calc R U . . .
C37 C 0.4743(6) 0.3175(3) 0.5318(2) 0.073(2) Uani 1 1 d . . . . .
H37A H 0.414994 0.307349 0.515433 0.109 Uiso 1 1 calc R U . . .
H37B H 0.471889 0.328800 0.562769 0.109 Uiso 1 1 calc R U . . .
H37C H 0.497831 0.354202 0.517462 0.109 Uiso 1 1 calc R U . . .
C38 C 0.4990(5) 0.2017(3) 0.55587(19) 0.0559(18) Uani 1 1 d . . . . .
H38A H 0.439649 0.190356 0.540166 0.084 Uiso 1 1 calc R U . . .
H38B H 0.537795 0.164181 0.556406 0.084 Uiso 1 1 calc R U . . .
H38C H 0.497191 0.214754 0.586589 0.084 Uiso 1 1 calc R U . . .
C39 C 0.6072(4) 0.2405(2) 0.46347(15) 0.0261(11) Uani 1 1 d . . . . .
H39 H 0.662218 0.251531 0.481661 0.031 Uiso 1 1 calc R U . . .
C40 C 0.6462(3) 0.1572(2) 0.32910(15) 0.0252(11) Uani 1 1 d . . . . .
C41 C 0.5914(3) 0.1854(2) 0.29242(16) 0.0283(11) Uani 1 1 d . . . . .
H41 H 0.592788 0.230975 0.288717 0.034 Uiso 1 1 calc R U . . .
C42 C 0.5342(4) 0.1484(3) 0.26082(17) 0.0363(14) Uani 1 1 d . . . . .
C43 C 0.4727(5) 0.1800(3) 0.2209(2) 0.0625(14) Uani 1 1 d D . . . .
C44 C 0.4809(13) 0.1518(8) 0.1764(4) 0.0625(14) Uani 0.515(18) 1 d D . P A 2
H44A H 0.476407 0.104585 0.177560 0.094 Uiso 0.515(18) 1 calc R U P A 2
H44B H 0.433695 0.168736 0.153078 0.094 Uiso 0.515(18) 1 calc R U P A 2
H44C H 0.537971 0.163804 0.169512 0.094 Uiso 0.515(18) 1 calc R U P A 2
C45 C 0.4794(13) 0.2527(5) 0.2203(5) 0.0625(14) Uani 0.515(18) 1 d D . P A 2
H45A H 0.473862 0.269961 0.249589 0.094 Uiso 0.515(18) 1 calc R U P A 2
H45B H 0.536414 0.265279 0.213691 0.094 Uiso 0.515(18) 1 calc R U P A 2
H45C H 0.432138 0.270210 0.197257 0.094 Uiso 0.515(18) 1 calc R U P A 2
C46 C 0.3764(8) 0.1612(8) 0.2244(6) 0.0625(14) Uani 0.515(18) 1 d D . P A 2
H46A H 0.363619 0.177409 0.252654 0.094 Uiso 0.515(18) 1 calc R U P A 2
H46B H 0.335126 0.180402 0.199331 0.094 Uiso 0.515(18) 1 calc R U P A 2
H46C H 0.370219 0.113996 0.223359 0.094 Uiso 0.515(18) 1 calc R U P A 2
C44' C 0.5195(12) 0.1701(9) 0.1816(4) 0.0625(14) Uani 0.485(18) 1 d D . P A 1
H44D H 0.577219 0.191102 0.188160 0.094 Uiso 0.485(18) 1 calc R U P A 1
H44E H 0.527100 0.123655 0.176919 0.094 Uiso 0.485(18) 1 calc R U P A 1
H44F H 0.484163 0.189062 0.154486 0.094 Uiso 0.485(18) 1 calc R U P A 1
C45' C 0.4544(13) 0.2515(6) 0.2297(6) 0.0625(14) Uani 0.485(18) 1 d D . P A 1
H45D H 0.510287 0.274738 0.238250 0.094 Uiso 0.485(18) 1 calc R U P A 1
H45E H 0.420058 0.270877 0.202438 0.094 Uiso 0.485(18) 1 calc R U P A 1
H45F H 0.421314 0.254565 0.253884 0.094 Uiso 0.485(18) 1 calc R U P A 1
C46' C 0.3851(9) 0.1462(8) 0.2078(6) 0.0625(14) Uani 0.485(18) 1 d D . P A 1
H46D H 0.351912 0.150911 0.231891 0.094 Uiso 0.485(18) 1 calc R U P A 1
H46E H 0.351882 0.165569 0.180334 0.094 Uiso 0.485(18) 1 calc R U P A 1
H46F H 0.394819 0.100162 0.202766 0.094 Uiso 0.485(18) 1 calc R U P A 1
C47 C 0.5348(4) 0.0815(3) 0.26747(19) 0.0441(15) Uani 1 1 d . . . . .
H47 H 0.496928 0.055361 0.246368 0.053 Uiso 1 1 calc R U . . .
C48 C 0.5884(4) 0.0515(3) 0.30368(18) 0.0396(14) Uani 1 1 d . . . . .
C49 C 0.5859(5) -0.0210(3) 0.3095(2) 0.0513(17) Uani 1 1 d D . . . .
C50 C 0.6770(9) -0.0479(6) 0.3142(6) 0.105(3) Uani 0.575(8) 1 d D . P B 2
H50A H 0.700052 -0.037908 0.287246 0.157 Uiso 0.575(8) 1 calc R U P B 2
H50B H 0.715072 -0.028546 0.340310 0.157 Uiso 0.575(8) 1 calc R U P B 2
H50C H 0.675327 -0.094966 0.318074 0.157 Uiso 0.575(8) 1 calc R U P B 2
C51 C 0.5551(14) -0.0384(6) 0.3521(5) 0.105(3) Uani 0.575(8) 1 d D . P B 2
H51A H 0.495401 -0.021767 0.350745 0.157 Uiso 0.575(8) 1 calc R U P B 2
H51B H 0.555009 -0.085548 0.355526 0.157 Uiso 0.575(8) 1 calc R U P B 2
H51C H 0.594754 -0.019128 0.377762 0.157 Uiso 0.575(8) 1 calc R U P B 2
C52 C 0.5219(12) -0.0544(6) 0.2721(5) 0.105(3) Uani 0.575(8) 1 d D . P B 2
H52A H 0.463113 -0.035752 0.269977 0.157 Uiso 0.575(8) 1 calc R U P B 2
H52B H 0.541421 -0.048248 0.243714 0.157 Uiso 0.575(8) 1 calc R U P B 2
H52C H 0.519882 -0.100791 0.278616 0.157 Uiso 0.575(8) 1 calc R U P B 2
C50' C 0.6046(19) -0.0549(8) 0.2683(6) 0.105(3) Uani 0.425(8) 1 d D . P B 1
H50D H 0.661042 -0.039852 0.262232 0.157 Uiso 0.425(8) 1 calc R U P B 1
H50E H 0.607138 -0.101719 0.273416 0.157 Uiso 0.425(8) 1 calc R U P B 1
H50F H 0.557748 -0.044974 0.242665 0.157 Uiso 0.425(8) 1 calc R U P B 1
C51' C 0.6569(15) -0.0438(8) 0.3495(7) 0.105(3) Uani 0.425(8) 1 d D . P B 1
H51D H 0.715291 -0.033190 0.343766 0.157 Uiso 0.425(8) 1 calc R U P B 1
H51E H 0.648107 -0.021968 0.376789 0.157 Uiso 0.425(8) 1 calc R U P B 1
H51F H 0.652181 -0.090710 0.353114 0.157 Uiso 0.425(8) 1 calc R U P B 1
C52' C 0.5006(13) -0.0400(8) 0.3225(9) 0.105(3) Uani 0.425(8) 1 d D . P B 1
H52D H 0.499084 -0.087091 0.326235 0.157 Uiso 0.425(8) 1 calc R U P B 1
H52E H 0.495835 -0.018813 0.350621 0.157 Uiso 0.425(8) 1 calc R U P B 1
H52F H 0.451445 -0.026630 0.298918 0.157 Uiso 0.425(8) 1 calc R U P B 1
C53 C 0.6445(4) 0.0910(2) 0.33369(16) 0.0310(12) Uani 1 1 d . . . . .
H53 H 0.682872 0.071421 0.358189 0.037 Uiso 1 1 calc R U . . .
C54 C 0.7882(3) 0.2354(2) 0.29853(15) 0.0252(11) Uani 1 1 d . . . . .
C55 C 0.7963(4) 0.1781(2) 0.27625(16) 0.0309(12) Uani 1 1 d . . . . .
H55 H 0.804108 0.138778 0.292742 0.037 Uiso 1 1 calc R U . . .
C56 C 0.7933(4) 0.1764(3) 0.23019(17) 0.0330(13) Uani 1 1 d . . . . .
C57 C 0.7976(4) 0.1117(3) 0.20470(17) 0.0423(15) Uani 1 1 d D . . . .
C58 C 0.8933(7) 0.0939(6) 0.2113(5) 0.066(2) Uani 0.591(11) 1 d D . P C 2
H58A H 0.925341 0.128216 0.199064 0.098 Uiso 0.591(11) 1 calc R U P C 2
H58B H 0.917335 0.088732 0.243257 0.098 Uiso 0.591(11) 1 calc R U P C 2
H58C H 0.899519 0.053164 0.195711 0.098 Uiso 0.591(11) 1 calc R U P C 2
C59 C 0.7596(10) 0.1222(6) 0.1544(3) 0.066(2) Uani 0.591(11) 1 d D . P C 2
H59A H 0.794130 0.155220 0.142518 0.098 Uiso 0.591(11) 1 calc R U P C 2
H59B H 0.762197 0.081462 0.138200 0.098 Uiso 0.591(11) 1 calc R U P C 2
H59C H 0.698303 0.136455 0.150560 0.098 Uiso 0.591(11) 1 calc R U P C 2
C60 C 0.7447(10) 0.0613(5) 0.2226(4) 0.066(2) Uani 0.591(11) 1 d D . P C 2
H60A H 0.683011 0.074873 0.217594 0.098 Uiso 0.591(11) 1 calc R U P C 2
H60B H 0.749280 0.020213 0.207157 0.098 Uiso 0.591(11) 1 calc R U P C 2
H60C H 0.767096 0.055781 0.254703 0.098 Uiso 0.591(11) 1 calc R U P C 2
C58' C 0.8806(11) 0.1047(9) 0.1868(7) 0.066(2) Uani 0.409(11) 1 d D . P C 1
H58D H 0.887421 0.142074 0.168053 0.098 Uiso 0.409(11) 1 calc R U P C 1
H58E H 0.930986 0.102327 0.211835 0.098 Uiso 0.409(11) 1 calc R U P C 1
H58F H 0.877807 0.065018 0.168986 0.098 Uiso 0.409(11) 1 calc R U P C 1
C59' C 0.7168(11) 0.1041(9) 0.1667(6) 0.066(2) Uani 0.409(11) 1 d D . P C 1
H59D H 0.663102 0.108763 0.178863 0.098 Uiso 0.409(11) 1 calc R U P C 1
H59E H 0.718165 0.137450 0.144031 0.098 Uiso 0.409(11) 1 calc R U P C 1
H59F H 0.717798 0.061198 0.153118 0.098 Uiso 0.409(11) 1 calc R U P C 1
C60' C 0.7941(16) 0.0520(7) 0.2328(5) 0.066(2) Uani 0.409(11) 1 d D . P C 1
H60D H 0.778772 0.014427 0.213242 0.098 Uiso 0.409(11) 1 calc R U P C 1
H60E H 0.749582 0.057843 0.251310 0.098 Uiso 0.409(11) 1 calc R U P C 1
H60F H 0.851651 0.045000 0.252150 0.098 Uiso 0.409(11) 1 calc DR U P C 1
C61 C 0.7860(4) 0.2346(3) 0.20728(17) 0.0384(14) Uani 1 1 d . . . . .
H61 H 0.786137 0.234144 0.176122 0.046 Uiso 1 1 calc R U . . .
C62 C 0.7786(4) 0.2937(3) 0.22806(17) 0.0373(14) Uani 1 1 d . . . . .
C63 C 0.7669(7) 0.3570(4) 0.2007(2) 0.0847(14) Uani 1 1 d . . . . .
C64 C 0.6805(6) 0.3532(4) 0.1672(2) 0.0847(14) Uani 1 1 d . . . . .
H64A H 0.680438 0.314591 0.148483 0.127 Uiso 1 1 calc R U . . .
H64B H 0.631640 0.350660 0.183212 0.127 Uiso 1 1 calc R U . . .
H64C H 0.673694 0.391860 0.148192 0.127 Uiso 1 1 calc R U . . .
C65 C 0.7660(6) 0.4155(3) 0.2286(2) 0.0847(14) Uani 1 1 d . . . . .
H65A H 0.718784 0.411808 0.245649 0.127 Uiso 1 1 calc R U . . .
H65B H 0.822617 0.419535 0.249312 0.127 Uiso 1 1 calc R U . . .
H65C H 0.756065 0.453808 0.209351 0.127 Uiso 1 1 calc R U . . .
C66 C 0.8399(6) 0.3617(4) 0.1738(2) 0.0847(14) Uani 1 1 d . . . . .
H66A H 0.839633 0.322683 0.155498 0.127 Uiso 1 1 calc R U . . .
H66B H 0.830184 0.399800 0.154369 0.127 Uiso 1 1 calc R U . . .
H66C H 0.896736 0.365527 0.194330 0.127 Uiso 1 1 calc R U . . .
C67 C 0.7788(4) 0.2929(2) 0.27362(16) 0.0294(12) Uani 1 1 d . . . . .
H67 H 0.772322 0.332608 0.288378 0.035 Uiso 1 1 calc R U . . .
C68 C 0.8571(3) 0.3453(2) 0.36685(15) 0.0230(11) Uani 1 1 d . . . . .
C69 C 0.9369(3) 0.3297(2) 0.35486(16) 0.0272(12) Uani 1 1 d . . . . .
H69 H 0.954409 0.285673 0.355038 0.033 Uiso 1 1 calc R U . . .
C70 C 0.9913(4) 0.3768(2) 0.34267(16) 0.0309(12) Uani 1 1 d . . . . .
C71 C 1.0755(5) 0.3610(4) 0.3269(3) 0.0713(11) Uani 1 1 d . . . . .
C72 C 1.0875(5) 0.2888(3) 0.3193(3) 0.0713(11) Uani 1 1 d . . . . .
H72A H 1.035978 0.272120 0.298543 0.107 Uiso 1 1 calc R U . . .
H72B H 1.140192 0.282134 0.306517 0.107 Uiso 1 1 calc R U . . .
H72C H 1.094148 0.265797 0.347844 0.107 Uiso 1 1 calc R U . . .
C73 C 1.1533(5) 0.3875(3) 0.3584(3) 0.0713(11) Uani 1 1 d . . . . .
H73A H 1.207038 0.376654 0.347520 0.107 Uiso 1 1 calc R U . . .
H73B H 1.147932 0.434581 0.360202 0.107 Uiso 1 1 calc R U . . .
H73C H 1.156165 0.368526 0.388104 0.107 Uiso 1 1 calc R U . . .
C74 C 1.0744(5) 0.3929(3) 0.2806(2) 0.0713(11) Uani 1 1 d . . . . .
H74A H 1.023990 0.376620 0.258927 0.107 Uiso 1 1 calc R U . . .
H74B H 1.069707 0.439934 0.283281 0.107 Uiso 1 1 calc R U . . .
H74C H 1.128899 0.382159 0.270459 0.107 Uiso 1 1 calc R U . . .
C75 C 0.9641(4) 0.4417(2) 0.34455(17) 0.0327(13) Uani 1 1 d . . . . .
H75 H 1.002008 0.474982 0.338021 0.039 Uiso 1 1 calc R U . . .
C76 C 0.8858(4) 0.4590(2) 0.35531(16) 0.0299(12) Uani 1 1 d . . . . .
C77 C 0.8596(4) 0.5308(2) 0.35476(18) 0.0370(14) Uani 1 1 d . . . . .
C78 C 0.8530(5) 0.5575(3) 0.3064(2) 0.0541(18) Uani 1 1 d . . . . .
H78A H 0.909225 0.551169 0.296894 0.081 Uiso 1 1 calc R U . . .
H78B H 0.806528 0.534407 0.285939 0.081 Uiso 1 1 calc R U . . .
H78C H 0.838995 0.603801 0.305889 0.081 Uiso 1 1 calc R U . . .
C79 C 0.9312(5) 0.5693(3) 0.3861(2) 0.0518(17) Uani 1 1 d . . . . .
H79A H 0.987984 0.562460 0.377322 0.078 Uiso 1 1 calc R U . . .
H79B H 0.916526 0.615501 0.384072 0.078 Uiso 1 1 calc R U . . .
H79C H 0.934666 0.554576 0.416982 0.078 Uiso 1 1 calc R U . . .
C80 C 0.7711(4) 0.5415(3) 0.3684(2) 0.0533(17) Uani 1 1 d . . . . .
H80A H 0.757488 0.587828 0.367541 0.080 Uiso 1 1 calc R U . . .
H80B H 0.725113 0.518354 0.347709 0.080 Uiso 1 1 calc R U . . .
H80C H 0.773786 0.525110 0.398852 0.080 Uiso 1 1 calc R U . . .
C81 C 0.8312(3) 0.4105(2) 0.36690(15) 0.0248(11) Uani 1 1 d . . . . .
H81 H 0.776732 0.421673 0.374765 0.030 Uiso 1 1 calc R U . . .
C82 C 0.7074(3) 0.3526(2) 0.42758(15) 0.0227(11) Uani 1 1 d . . . . .
C83 C 0.7614(4) 0.3910(2) 0.45950(15) 0.0277(12) Uani 1 1 d . . . . .
H83 H 0.820132 0.377957 0.471229 0.033 Uiso 1 1 calc R U . . .
C84 C 0.7288(4) 0.4486(2) 0.47410(16) 0.0299(12) Uani 1 1 d . . . . .
C85 C 0.7878(4) 0.4912(2) 0.51027(17) 0.0392(14) Uani 1 1 d . . . . .
C86 C 0.7760(5) 0.4663(3) 0.55534(18) 0.063(2) Uani 1 1 d . . . . .
H86A H 0.713666 0.468442 0.557192 0.095 Uiso 1 1 calc R U . . .
H86B H 0.796266 0.421412 0.559022 0.095 Uiso 1 1 calc R U . . .
H86C H 0.810337 0.493072 0.579024 0.095 Uiso 1 1 calc R U . . .
C87 C 0.7601(5) 0.5623(3) 0.5063(2) 0.062(2) Uani 1 1 d . . . . .
H87A H 0.767390 0.579181 0.477175 0.092 Uiso 1 1 calc R U . . .
H87B H 0.698296 0.566044 0.508906 0.092 Uiso 1 1 calc R U . . .
H87C H 0.796785 0.587295 0.530199 0.092 Uiso 1 1 calc R U . . .
C88 C 0.8842(4) 0.4878(3) 0.5078(2) 0.0556(18) Uani 1 1 d . . . . .
H88A H 0.892400 0.503825 0.478589 0.083 Uiso 1 1 calc R U . . .
H88B H 0.918406 0.514450 0.531527 0.083 Uiso 1 1 calc R U . . .
H88C H 0.904336 0.442790 0.511525 0.083 Uiso 1 1 calc R U . . .
C89 C 0.6438(4) 0.4672(2) 0.45598(16) 0.0320(13) Uani 1 1 d . . . . .
H89 H 0.621737 0.506178 0.466125 0.038 Uiso 1 1 calc R U . . .
C90 C 0.5892(4) 0.4309(2) 0.42340(17) 0.0300(12) Uani 1 1 d . . . . .
C91 C 0.4972(5) 0.4531(4) 0.4016(3) 0.0705(11) Uani 1 1 d . . . . .
C92 C 0.4902(5) 0.4564(3) 0.3513(2) 0.0705(11) Uani 1 1 d . . . . .
H92A H 0.505584 0.414212 0.340265 0.106 Uiso 1 1 calc R U . . .
H92B H 0.429876 0.467606 0.337031 0.106 Uiso 1 1 calc R U . . .
H92C H 0.530668 0.489382 0.344131 0.106 Uiso 1 1 calc R U . . .
C93 C 0.4731(5) 0.5188(3) 0.4175(2) 0.0705(11) Uani 1 1 d . . . . .
H93A H 0.477230 0.517747 0.449976 0.106 Uiso 1 1 calc R U . . .
H93B H 0.513671 0.551464 0.409962 0.106 Uiso 1 1 calc R U . . .
H93C H 0.412879 0.529688 0.402861 0.106 Uiso 1 1 calc R U . . .
C94 C 0.4297(5) 0.4039(3) 0.4119(3) 0.0705(11) Uani 1 1 d . . . . .
H94A H 0.443954 0.360865 0.401895 0.106 Uiso 1 1 calc R U . . .
H94B H 0.431421 0.403048 0.444234 0.106 Uiso 1 1 calc R U . . .
H94C H 0.370792 0.416453 0.396293 0.106 Uiso 1 1 calc R U . . .
C95 C 0.6237(3) 0.3735(2) 0.40981(15) 0.0261(11) Uani 1 1 d . . . . .
H95 H 0.588039 0.347886 0.387469 0.031 Uiso 1 1 calc R U . . .
Si1 Si 0.98472(11) 0.06470(7) 0.35716(5) 0.0371(4) Uani 1 1 d . . . . .
Si2 Si 0.67711(11) 0.04831(7) 0.48506(5) 0.0343(4) Uani 1 1 d . . . . .
Th1 Th 0.85004(2) 0.18202(2) 0.43541(2) 0.02272(7) Uani 1 1 d . . . . .
H2 H 0.857(3) 0.035(2) 0.4842(17) 0.038(15) Uiso 1 1 d . . . . .
H3 H 0.961(4) 0.040(3) 0.4445(17) 0.049(17) Uiso 1 1 d . . . . .

loop_
_atom_site_aniso_label
_atom_site_aniso_U_11
_atom_site_aniso_U_22
_atom_site_aniso_U_33
_atom_site_aniso_U_23
_atom_site_aniso_U_13
_atom_site_aniso_U_12
C1 0.042(4) 0.024(3) 0.031(3) 0.003(2) 0.008(3) 0.001(3)
C2 0.043(4) 0.016(3) 0.037(3) 0.005(2) 0.002(3) -0.002(2)
C3 0.039(4) 0.020(3) 0.038(3) -0.001(2) 0.007(3) 0.002(3)
C4 0.046(4) 0.017(3) 0.038(3) 0.001(2) 0.013(3) 0.006(2)
C5 0.069(5) 0.088(6) 0.058(4) 0.034(4) 0.031(4) 0.023(4)
C6 0.055(4) 0.042(4) 0.057(4) 0.006(3) 0.021(3) 0.013(3)
C7 0.076(6) 0.068(5) 0.091(6) -0.047(4) 0.018(5) 0.009(4)
C8 0.060(5) 0.084(5) 0.046(4) 0.004(3) 0.024(4) -0.010(4)
C9 0.064(5) 0.038(4) 0.082(5) 0.019(3) 0.024(4) -0.003(3)
C10 0.048(4) 0.047(4) 0.057(4) 0.016(3) 0.013(3) 0.004(3)
C11 0.033(3) 0.030(3) 0.020(3) -0.002(2) 0.001(2) 0.003(2)
C12 0.029(3) 0.027(3) 0.026(3) 0.001(2) 0.001(2) -0.003(2)
C13 0.022(3) 0.038(3) 0.033(3) -0.009(2) -0.001(2) -0.004(2)
C14 0.032(3) 0.029(3) 0.034(3) 0.001(2) -0.004(3) 0.001(2)
C15 0.041(3) 0.029(3) 0.020(3) 0.002(2) -0.007(2) -0.003(3)
C16 0.054(4) 0.042(3) 0.027(3) 0.001(2) 0.006(3) 0.007(3)
C17 0.043(4) 0.029(3) 0.039(3) 0.000(2) 0.003(3) -0.003(3)
C18 0.031(4) 0.052(4) 0.071(5) -0.011(3) 0.009(3) -0.003(3)
C19 0.051(4) 0.036(3) 0.054(4) 0.004(3) -0.012(3) 0.013(3)
C20 0.085(5) 0.042(4) 0.027(3) 0.007(3) 0.004(3) -0.012(4)
C21 0.025(3) 0.019(2) 0.015(2) 0.0009(19) 0.003(2) 0.005(2)
C22 0.027(3) 0.020(2) 0.018(2) -0.0002(19) 0.002(2) 0.000(2)
C23 0.034(3) 0.018(2) 0.013(2) -0.0016(18) 0.006(2) 0.005(2)
C24 0.022(3) 0.014(2) 0.020(2) 0.0002(18) 0.003(2) 0.002(2)
C25 0.025(3) 0.017(2) 0.016(2) 0.0012(18) 0.002(2) 0.001(2)
C26 0.030(3) 0.014(2) 0.024(3) 0.0017(19) 0.009(2) 0.001(2)
C27 0.031(3) 0.029(3) 0.021(3) 0.001(2) 0.004(2) 0.001(2)
C28 0.027(3) 0.028(3) 0.036(3) 0.004(2) 0.005(3) 0.004(2)
C29 0.030(3) 0.054(4) 0.043(3) -0.001(3) 0.002(3) 0.000(3)
C30 0.053(5) 0.079(6) 0.092(6) -0.026(5) -0.008(4) -0.011(4)
C31 0.034(4) 0.100(6) 0.062(5) 0.018(4) 0.000(3) 0.001(4)
C32 0.030(4) 0.100(6) 0.067(5) 0.006(4) 0.006(3) -0.003(4)
C33 0.036(3) 0.032(3) 0.037(3) 0.007(2) 0.018(3) 0.005(3)
C34 0.042(4) 0.024(3) 0.031(3) -0.003(2) 0.015(3) -0.003(2)
C35 0.061(4) 0.047(4) 0.035(3) -0.006(3) 0.021(3) -0.007(3)
C36 0.084(6) 0.086(5) 0.027(4) -0.019(3) 0.018(4) -0.028(4)
C37 0.111(7) 0.058(4) 0.060(5) -0.020(4) 0.041(5) 0.018(4)
C38 0.074(5) 0.067(4) 0.032(3) -0.003(3) 0.025(3) -0.009(4)
C39 0.035(3) 0.023(3) 0.021(3) 0.001(2) 0.008(2) -0.001(2)
C40 0.033(3) 0.026(3) 0.019(3) -0.006(2) 0.011(2) -0.004(2)
C41 0.029(3) 0.028(3) 0.027(3) -0.004(2) 0.003(2) -0.001(2)
C42 0.051(4) 0.034(3) 0.022(3) -0.004(2) 0.001(3) -0.007(3)
C43 0.070(3) 0.069(3) 0.039(3) -0.005(2) -0.013(2) -0.003(3)
C44 0.070(3) 0.069(3) 0.039(3) -0.005(2) -0.013(2) -0.003(3)
C45 0.070(3) 0.069(3) 0.039(3) -0.005(2) -0.013(2) -0.003(3)
C46 0.070(3) 0.069(3) 0.039(3) -0.005(2) -0.013(2) -0.003(3)
C44' 0.070(3) 0.069(3) 0.039(3) -0.005(2) -0.013(2) -0.003(3)
C45' 0.070(3) 0.069(3) 0.039(3) -0.005(2) -0.013(2) -0.003(3)
C46' 0.070(3) 0.069(3) 0.039(3) -0.005(2) -0.013(2) -0.003(3)
C47 0.059(4) 0.035(3) 0.034(3) -0.014(3) -0.003(3) -0.010(3)
C48 0.055(4) 0.026(3) 0.040(3) -0.007(3) 0.013(3) -0.008(3)
C49 0.077(5) 0.024(3) 0.054(4) -0.008(3) 0.016(4) -0.016(3)
C50 0.169(9) 0.030(3) 0.117(7) 0.006(4) 0.032(7) -0.026(5)
C51 0.169(9) 0.030(3) 0.117(7) 0.006(4) 0.032(7) -0.026(5)
C52 0.169(9) 0.030(3) 0.117(7) 0.006(4) 0.032(7) -0.026(5)
C50' 0.169(9) 0.030(3) 0.117(7) 0.006(4) 0.032(7) -0.026(5)
C51' 0.169(9) 0.030(3) 0.117(7) 0.006(4) 0.032(7) -0.026(5)
C52' 0.169(9) 0.030(3) 0.117(7) 0.006(4) 0.032(7) -0.026(5)
C53 0.045(4) 0.026(3) 0.022(3) -0.002(2) 0.008(2) -0.001(3)
C54 0.032(3) 0.026(3) 0.018(3) 0.002(2) 0.008(2) 0.002(2)
C55 0.039(3) 0.025(3) 0.029(3) 0.002(2) 0.010(2) 0.011(3)
C56 0.038(3) 0.037(3) 0.025(3) -0.006(2) 0.011(2) 0.005(3)
C57 0.062(4) 0.043(3) 0.024(3) -0.012(2) 0.012(3) 0.011(3)
C58 0.087(5) 0.050(3) 0.062(4) -0.031(3) 0.020(4) 0.006(3)
C59 0.087(5) 0.050(3) 0.062(4) -0.031(3) 0.020(4) 0.006(3)
C60 0.087(5) 0.050(3) 0.062(4) -0.031(3) 0.020(4) 0.006(3)
C58' 0.087(5) 0.050(3) 0.062(4) -0.031(3) 0.020(4) 0.006(3)
C59' 0.087(5) 0.050(3) 0.062(4) -0.031(3) 0.020(4) 0.006(3)
C60' 0.087(5) 0.050(3) 0.062(4) -0.031(3) 0.020(4) 0.006(3)
C61 0.057(4) 0.038(3) 0.021(3) -0.002(2) 0.009(3) 0.010(3)
C62 0.050(4) 0.035(3) 0.027(3) 0.006(2) 0.007(3) -0.005(3)
C63 0.144(4) 0.054(2) 0.052(2) 0.0193(18) 0.010(2) 0.003(3)
C64 0.144(4) 0.054(2) 0.052(2) 0.0193(18) 0.010(2) 0.003(3)
C65 0.144(4) 0.054(2) 0.052(2) 0.0193(18) 0.010(2) 0.003(3)
C66 0.144(4) 0.054(2) 0.052(2) 0.0193(18) 0.010(2) 0.003(3)
C67 0.039(3) 0.025(3) 0.025(3) 0.000(2) 0.008(2) 0.003(2)
C68 0.031(3) 0.021(2) 0.016(2) 0.0009(19) 0.004(2) -0.001(2)
C69 0.033(3) 0.025(3) 0.024(3) 0.003(2) 0.007(2) -0.002(2)
C70 0.039(3) 0.028(3) 0.027(3) 0.001(2) 0.009(3) -0.005(2)
C71 0.064(3) 0.067(2) 0.092(3) -0.012(2) 0.036(2) -0.002(2)
C72 0.064(3) 0.067(2) 0.092(3) -0.012(2) 0.036(2) -0.002(2)
C73 0.064(3) 0.067(2) 0.092(3) -0.012(2) 0.036(2) -0.002(2)
C74 0.064(3) 0.067(2) 0.092(3) -0.012(2) 0.036(2) -0.002(2)
C75 0.045(4) 0.019(3) 0.037(3) 0.001(2) 0.016(3) -0.008(2)
C76 0.042(3) 0.018(3) 0.030(3) 0.001(2) 0.007(3) -0.002(2)
C77 0.051(4) 0.016(3) 0.044(3) 0.006(2) 0.009(3) -0.001(3)
C78 0.084(5) 0.025(3) 0.056(4) 0.013(3) 0.020(4) 0.006(3)
C79 0.073(5) 0.028(3) 0.054(4) -0.006(3) 0.011(4) 0.000(3)
C80 0.071(5) 0.027(3) 0.068(4) 0.017(3) 0.026(4) 0.017(3)
C81 0.032(3) 0.019(3) 0.025(3) 0.003(2) 0.009(2) 0.003(2)
C82 0.036(3) 0.015(2) 0.018(2) 0.0022(19) 0.009(2) 0.005(2)
C83 0.041(3) 0.020(3) 0.022(3) 0.002(2) 0.004(2) 0.000(2)
C84 0.049(4) 0.024(3) 0.019(3) -0.001(2) 0.012(2) -0.001(3)
C85 0.058(4) 0.027(3) 0.029(3) -0.015(2) -0.002(3) -0.003(3)
C86 0.106(6) 0.055(4) 0.027(3) -0.013(3) 0.007(4) -0.013(4)
C87 0.082(5) 0.025(3) 0.068(5) -0.017(3) -0.009(4) 0.004(3)
C88 0.062(5) 0.045(4) 0.053(4) -0.021(3) -0.006(4) -0.002(3)
C89 0.047(4) 0.021(3) 0.031(3) -0.002(2) 0.015(3) 0.007(3)
C90 0.038(3) 0.023(3) 0.030(3) 0.000(2) 0.011(3) 0.005(2)
C91 0.060(2) 0.065(2) 0.082(3) 0.001(2) 0.001(2) 0.0234(19)
C92 0.060(2) 0.065(2) 0.082(3) 0.001(2) 0.001(2) 0.0234(19)
C93 0.060(2) 0.065(2) 0.082(3) 0.001(2) 0.001(2) 0.0234(19)
C94 0.060(2) 0.065(2) 0.082(3) 0.001(2) 0.001(2) 0.0234(19)
C95 0.033(3) 0.023(3) 0.021(3) -0.004(2) 0.003(2) 0.000(2)
Si1 0.0440(10) 0.0311(8) 0.0394(9) 0.0015(7) 0.0157(8) 0.0086(7)
Si2 0.0403(10) 0.0288(8) 0.0353(9) 0.0086(7) 0.0111(7) 0.0010(7)
Th1 0.02878(11) 0.01688(10) 0.02240(10) 0.00230(8) 0.00474(7) 0.00242(9)

loop_
_atom_type_symbol
_atom_type_description
_atom_type_scat_dispersion_real
_atom_type_scat_dispersion_imag
_atom_type_scat_source
C C 0.0033 0.0016 'International Tables Vol C Tables 4.2.6.8 and 6.1.1.4'
H H 0.0000 0.0000 'International Tables Vol C Tables 4.2.6.8 and 6.1.1.4'
Si Si 0.0817 0.0704 'International Tables Vol C Tables 4.2.6.8 and 6.1.1.4'
Th Th -7.2400 8.8979 'International Tables Vol C Tables 4.2.6.8 and 6.1.1.4'

loop_
_geom_angle_atom_site_label_1
_geom_angle_atom_site_label_2
_geom_angle_atom_site_label_3
_geom_angle
C2 C1 Si2 114.5(4)
C2 C1 Th1 78.5(3)
Si2 C1 Th1 156.2(3)
C3 C2 C1 132.5(5)
C3 C2 Th1 75.4(3)
C1 C2 Th1 69.3(3)
C3 C2 H2 114(3)
C1 C2 H2 113(3)
Th1 C2 H2 131(3)
C2 C3 C4 130.7(5)
C2 C3 Th1 74.7(3)
C4 C3 Th1 68.2(3)
C2 C3 H3 114(3)
C4 C3 H3 114(3)
Th1 C3 H3 125(3)
C3 C4 Si1 113.1(4)
C3 C4 Th1 79.1(3)
Si1 C4 Th1 148.6(3)
Si1 C5 H5A 109.5
Si1 C5 H5B 109.5
H5A C5 H5B 109.5
Si1 C5 H5C 109.5
H5A C5 H5C 109.5
H5B C5 H5C 109.5
Si1 C6 H6A 109.5
Si1 C6 H6B 109.5
H6A C6 H6B 109.5
Si1 C6 H6C 109.5
H6A C6 H6C 109.5
H6B C6 H6C 109.5
Si1 C7 H7A 109.5
Si1 C7 H7B 109.5
H7A C7 H7B 109.5
Si1 C7 H7C 109.5
H7A C7 H7C 109.5
H7B C7 H7C 109.5
Si2 C8 H8A 109.5
Si2 C8 H8B 109.5
H8A C8 H8B 109.5
Si2 C8 H8C 109.5
H8A C8 H8C 109.5
H8B C8 H8C 109.5
Si2 C9 H9A 109.5
Si2 C9 H9B 109.5
H9A C9 H9B 109.5
Si2 C9 H9C 109.5
H9A C9 H9C 109.5
H9B C9 H9C 109.5
Si2 C10 H10A 109.5
Si2 C10 H10B 109.5
H10A C10 H10B 109.5
Si2 C10 H10C 109.5
H10A C10 H10C 109.5
H10B C10 H10C 109.5
C12 C11 C15 108.3(4)
C12 C11 C16 127.2(5)
C15 C11 C16 124.0(5)
C12 C11 Th1 75.1(3)
C15 C11 Th1 75.5(3)
C16 C11 Th1 122.4(3)
C11 C12 C13 108.0(4)
C11 C12 C17 127.2(5)
C13 C12 C17 123.1(5)
C11 C12 Th1 76.0(3)
C13 C12 Th1 75.4(3)
C17 C12 Th1 126.6(3)
C14 C13 C12 106.9(5)
C14 C13 C18 126.6(5)
C12 C13 C18 126.0(5)
C14 C13 Th1 76.1(3)
C12 C13 Th1 75.1(3)
C18 C13 Th1 120.8(4)
C15 C14 C13 108.5(5)
C15 C14 C19 124.2(5)
C13 C14 C19 125.6(5)
C15 C14 Th1 75.3(3)
C13 C14 Th1 74.5(3)
C19 C14 Th1 128.2(4)
C14 C15 C11 108.3(5)
C14 C15 C20 126.2(5)
C11 C15 C20 124.9(5)
C14 C15 Th1 76.2(3)
C11 C15 Th1 75.3(3)
C20 C15 Th1 121.7(4)
C11 C16 H16A 109.5
C11 C16 H16B 109.5
H16A C16 H16B 109.5
C11 C16 H16C 109.5
H16A C16 H16C 109.5
H16B C16 H16C 109.5
C12 C17 H17A 109.5
C12 C17 H17B 109.5
H17A C17 H17B 109.5
C12 C17 H17C 109.5
H17A C17 H17C 109.5
H17B C17 H17C 109.5
C13 C18 H18A 109.5
C13 C18 H18B 109.5
H18A C18 H18B 109.5
C13 C18 H18C 109.5
H18A C18 H18C 109.5
H18B C18 H18C 109.5
C14 C19 H19A 109.5
C14 C19 H19B 109.5
H19A C19 H19B 109.5
C14 C19 H19C 109.5
H19A C19 H19C 109.5
H19B C19 H19C 109.5
C15 C20 H20A 109.5
C15 C20 H20B 109.5
H20A C20 H20B 109.5
C15 C20 H20C 109.5
H20A C20 H20C 109.5
H20B C20 H20C 109.5
C25 C21 C22 106.7(4)
C25 C21 C26 124.1(4)
C22 C21 C26 128.2(4)
C25 C21 Th1 76.8(3)
C22 C21 Th1 77.5(3)
C26 C21 Th1 120.6(3)
C23 C22 C21 108.0(4)
C23 C22 C40 122.3(4)
C21 C22 C40 125.6(4)
C23 C22 Th1 79.2(3)
C21 C22 Th1 73.9(3)
C40 C22 Th1 131.4(3)
C22 C23 C24 108.4(4)
C22 C23 C54 122.1(4)
C24 C23 C54 125.3(4)
C22 C23 Th1 73.3(3)
C24 C23 Th1 73.8(2)
C54 C23 Th1 137.2(3)
C25 C24 C23 107.4(4)
C25 C24 C68 128.8(4)
C23 C24 C68 122.6(4)
C25 C24 Th1 74.6(3)
C23 C24 Th1 78.5(3)
C68 C24 Th1 123.1(3)
C24 C25 C21 109.3(4)
C24 C25 C82 124.6(4)
C21 C25 C82 120.7(4)
C24 C25 Th1 77.5(3)
C21 C25 Th1 74.9(3)
C82 C25 Th1 135.5(3)
C27 C26 C39 117.8(5)
C27 C26 C21 121.0(4)
C39 C26 C21 120.8(4)
C28 C27 C26 122.3(5)
C28 C27 H27 118.9
C26 C27 H27 118.9
C27 C28 C33 118.3(5)
C27 C28 C29 119.9(5)
C33 C28 C29 121.8(5)
C32 C29 C30 109.5(6)
C32 C29 C28 114.1(5)
C30 C29 C28 109.4(5)
C32 C29 C31 107.9(5)
C30 C29 C31 107.4(6)
C28 C29 C31 108.4(5)
C29 C30 H30A 109.5
C29 C30 H30B 109.5
H30A C30 H30B 109.5
C29 C30 H30C 109.5
H30A C30 H30C 109.5
H30B C30 H30C 109.5
C29 C31 H31A 109.5
C29 C31 H31B 109.5
H31A C31 H31B 109.5
C29 C31 H31C 109.5
H31A C31 H31C 109.5
H31B C31 H31C 109.5
C29 C32 H32A 109.5
C29 C32 H32B 109.5
H32A C32 H32B 109.5
C29 C32 H32C 109.5
H32A C32 H32C 109.5
H32B C32 H32C 109.5
C34 C33 C28 121.0(5)
C34 C33 H33 119.5
C28 C33 H33 119.5
C39 C34 C33 118.7(5)
C39 C34 C35 123.3(5)
C33 C34 C35 118.0(5)
C36 C35 C37 109.3(6)
C36 C35 C38 107.7(5)
C37 C35 C38 109.1(6)
C36 C35 C34 112.2(5)
C37 C35 C34 108.7(5)
C38 C35 C34 109.8(5)
C35 C36 H36A 109.5
C35 C36 H36B 109.5
H36A C36 H36B 109.5
C35 C36 H36C 109.5
H36A C36 H36C 109.5
H36B C36 H36C 109.5
C35 C37 H37A 109.5
C35 C37 H37B 109.5
H37A C37 H37B 109.5
C35 C37 H37C 109.5
H37A C37 H37C 109.5
H37B C37 H37C 109.5
C35 C38 H38A 109.5
C35 C38 H38B 109.5
H38A C38 H38B 109.5
C35 C38 H38C 109.5
H38A C38 H38C 109.5
H38B C38 H38C 109.5
C34 C39 C26 121.9(5)
C34 C39 H39 119.1
C26 C39 H39 119.1
C53 C40 C41 118.5(5)
C53 C40 C22 126.5(5)
C41 C40 C22 115.0(4)
C40 C41 C42 121.9(5)
C40 C41 H41 119.0
C42 C41 H41 119.0
C47 C42 C41 117.0(5)
C47 C42 C43 121.4(5)
C41 C42 C43 121.6(5)
C44 C43 C45 110.9(9)
C46' C43 C44' 105.7(9)
C46' C43 C45' 107.7(10)
C44' C43 C45' 113.3(9)
C44 C43 C42 113.6(8)
C45 C43 C42 113.6(8)
C46' C43 C42 113.5(8)
C44' C43 C42 104.3(8)
C45' C43 C42 112.2(8)
C44 C43 C46 102.4(8)
C45 C43 C46 108.5(10)
C42 C43 C46 107.1(7)
C43 C44 H44A 109.5
C43 C44 H44B 109.5
H44A C44 H44B 109.5
C43 C44 H44C 109.5
H44A C44 H44C 109.5
H44B C44 H44C 109.5
C43 C45 H45A 109.5
C43 C45 H45B 109.5
H45A C45 H45B 109.5
C43 C45 H45C 109.5
H45A C45 H45C 109.5
H45B C45 H45C 109.5
C43 C46 H46A 109.5
C43 C46 H46B 109.5
H46A C46 H46B 109.5
C43 C46 H46C 109.5
H46A C46 H46C 109.5
H46B C46 H46C 109.5
C43 C44' H44D 109.5
C43 C44' H44E 109.5
H44D C44' H44E 109.5
C43 C44' H44F 109.5
H44D C44' H44F 109.5
H44E C44' H44F 109.5
C43 C45' H45D 109.5
C43 C45' H45E 109.5
H45D C45' H45E 109.5
C43 C45' H45F 109.5
H45D C45' H45F 109.5
H45E C45' H45F 109.5
C43 C46' H46D 109.5
C43 C46' H46E 109.5
H46D C46' H46E 109.5
C43 C46' H46F 109.5
H46D C46' H46F 109.5
H46E C46' H46F 109.5
C48 C47 C42 122.8(5)
C48 C47 H47 118.6
C42 C47 H47 118.6
C47 C48 C53 117.3(5)
C47 C48 C49 120.7(5)
C53 C48 C49 122.0(5)
C50 C49 C51 106.3(11)
C50 C49 C48 109.5(7)
C52' C49 C48 109.5(9)
C51 C49 C48 110.9(7)
C52' C49 C50' 114.6(13)
C48 C49 C50' 110.3(8)
C50 C49 C52 111.6(10)
C51 C49 C52 105.4(10)
C48 C49 C52 112.9(7)
C52' C49 C51' 104.0(13)
C48 C49 C51' 111.4(8)
C50' C49 C51' 106.9(14)
C49 C50 H50A 109.5
C49 C50 H50B 109.5
H50A C50 H50B 109.5
C49 C50 H50C 109.5
H50A C50 H50C 109.5
H50B C50 H50C 109.5
C49 C51 H51A 109.5
C49 C51 H51B 109.5
H51A C51 H51B 109.5
C49 C51 H51C 109.5
H51A C51 H51C 109.5
H51B C51 H51C 109.5
C49 C52 H52A 109.5
C49 C52 H52B 109.5
H52A C52 H52B 109.5
C49 C52 H52C 109.5
H52A C52 H52C 109.5
H52B C52 H52C 109.5
C49 C50' H50D 109.5
C49 C50' H50E 109.5
H50D C50' H50E 109.5
C49 C50' H50F 109.5
H50D C50' H50F 109.5
H50E C50' H50F 109.5
C49 C51' H51D 109.5
C49 C51' H51E 109.5
H51D C51' H51E 109.5
C49 C51' H51F 109.5
H51D C51' H51F 109.5
H51E C51' H51F 109.5
C49 C52' H52D 109.5
C49 C52' H52E 109.5
H52D C52' H52E 109.5
C49 C52' H52F 109.5
H52D C52' H52F 109.5
H52E C52' H52F 109.5
C40 C53 C48 122.4(5)
C40 C53 H53 118.8
C48 C53 H53 118.8
C55 C54 C67 118.0(4)
C55 C54 C23 124.1(4)
C67 C54 C23 116.8(4)
C54 C55 C56 121.7(5)
C54 C55 H55 119.1
C56 C55 H55 119.1
C61 C56 C55 118.0(5)
C61 C56 C57 120.2(4)
C55 C56 C57 121.8(5)
C60 C57 C58 112.3(8)
C58' C57 C60' 104.8(11)
C58' C57 C59' 110.4(10)
C60' C57 C59' 103.3(11)
C60 C57 C59 109.2(8)
C58 C57 C59 110.0(8)
C60 C57 C56 109.7(6)
C58' C57 C56 112.8(8)
C58 C57 C56 106.3(6)
C60' C57 C56 114.2(7)
C59' C57 C56 110.8(7)
C59 C57 C56 109.2(6)
C57 C58 H58A 109.5
C57 C58 H58B 109.5
H58A C58 H58B 109.5
C57 C58 H58C 109.5
H58A C58 H58C 109.5
H58B C58 H58C 109.5
C57 C59 H59A 109.5
C57 C59 H59B 109.5
H59A C59 H59B 109.5
C57 C59 H59C 109.5
H59A C59 H59C 109.5
H59B C59 H59C 109.5
C57 C60 H60A 109.5
C57 C60 H60B 109.5
H60A C60 H60B 109.5
C57 C60 H60C 109.5
H60A C60 H60C 109.5
H60B C60 H60C 109.5
C57 C58' H58D 109.5
C57 C58' H58E 109.5
H58D C58' H58E 109.5
C57 C58' H58F 109.5
H58D C58' H58F 109.5
H58E C58' H58F 109.5
C57 C59' H59D 109.5
C57 C59' H59E 109.5
H59D C59' H59E 109.5
C57 C59' H59F 109.5
H59D C59' H59F 109.5
H59E C59' H59F 109.5
C57 C60' H60D 109.5
C57 C60' H60E 109.5
H60D C60' H60E 109.5
C57 C60' H60F 109.5
H60D C60' H60F 109.5
H60E C60' H60F 109.5
C56 C61 C62 122.6(5)
C56 C61 H61 118.7
C62 C61 H61 118.7
C67 C62 C61 117.5(5)
C67 C62 C63 121.8(5)
C61 C62 C63 120.6(5)
C65 C63 C66 110.4(7)
C65 C63 C64 108.9(7)
C66 C63 C64 107.0(6)
C65 C63 C62 113.2(6)
C66 C63 C62 108.8(7)
C64 C63 C62 108.4(6)
C63 C64 H64A 109.5
C63 C64 H64B 109.5
H64A C64 H64B 109.5
C63 C64 H64C 109.5
H64A C64 H64C 109.5
H64B C64 H64C 109.5
C63 C65 H65A 109.5
C63 C65 H65B 109.5
H65A C65 H65B 109.5
C63 C65 H65C 109.5
H65A C65 H65C 109.5
H65B C65 H65C 109.5
C63 C66 H66A 109.5
C63 C66 H66B 109.5
H66A C66 H66B 109.5
C63 C66 H66C 109.5
H66A C66 H66C 109.5
H66B C66 H66C 109.5
C62 C67 C54 122.0(5)
C62 C67 H67 119.0
C54 C67 H67 119.0
C69 C68 C81 119.3(4)
C69 C68 C24 120.6(4)
C81 C68 C24 119.9(4)
C70 C69 C68 121.8(5)
C70 C69 H69 119.1
C68 C69 H69 119.1
C69 C70 C75 117.0(5)
C69 C70 C71 122.8(5)
C75 C70 C71 120.1(5)
C73 C71 C70 110.9(6)
C73 C71 C72 110.4(6)
C70 C71 C72 113.5(6)
C73 C71 C74 107.0(6)
C70 C71 C74 109.8(6)
C72 C71 C74 104.8(6)
C71 C72 H72A 109.5
C71 C72 H72B 109.5
H72A C72 H72B 109.5
C71 C72 H72C 109.5
H72A C72 H72C 109.5
H72B C72 H72C 109.5
C71 C73 H73A 109.5
C71 C73 H73B 109.5
H73A C73 H73B 109.5
C71 C73 H73C 109.5
H73A C73 H73C 109.5
H73B C73 H73C 109.5
C71 C74 H74A 109.5
C71 C74 H74B 109.5
H74A C74 H74B 109.5
C71 C74 H74C 109.5
H74A C74 H74C 109.5
H74B C74 H74C 109.5
C76 C75 C70 123.0(5)
C76 C75 H75 118.5
C70 C75 H75 118.5
C75 C76 C81 118.9(5)
C75 C76 C77 119.7(5)
C81 C76 C77 121.4(5)
C80 C77 C76 112.7(4)
C80 C77 C79 109.5(5)
C76 C77 C79 109.6(5)
C80 C77 C78 108.1(5)
C76 C77 C78 108.7(4)
C79 C77 C78 108.1(5)
C77 C78 H78A 109.5
C77 C78 H78B 109.5
H78A C78 H78B 109.5
C77 C78 H78C 109.5
H78A C78 H78C 109.5
H78B C78 H78C 109.5
C77 C79 H79A 109.5
C77 C79 H79B 109.5
H79A C79 H79B 109.5
C77 C79 H79C 109.5
H79A C79 H79C 109.5
H79B C79 H79C 109.5
C77 C80 H80A 109.5
C77 C80 H80B 109.5
H80A C80 H80B 109.5
C77 C80 H80C 109.5
H80A C80 H80C 109.5
H80B C80 H80C 109.5
C76 C81 C68 119.9(5)
C76 C81 H81 120.1
C68 C81 H81 120.1
C95 C82 C83 119.2(4)
C95 C82 C25 114.9(4)
C83 C82 C25 125.5(4)
C82 C83 C84 119.9(5)
C82 C83 H83 120.1
C84 C83 H83 120.1
C89 C84 C83 119.1(5)
C89 C84 C85 120.6(4)
C83 C84 C85 120.4(5)
C86 C85 C88 109.0(5)
C86 C85 C87 108.5(5)
C88 C85 C87 107.8(5)
C86 C85 C84 107.0(5)
C88 C85 C84 112.8(4)
C87 C85 C84 111.6(5)
C85 C86 H86A 109.5
C85 C86 H86B 109.5
H86A C86 H86B 109.5
C85 C86 H86C 109.5
H86A C86 H86C 109.5
H86B C86 H86C 109.5
C85 C87 H87A 109.5
C85 C87 H87B 109.5
H87A C87 H87B 109.5
C85 C87 H87C 109.5
H87A C87 H87C 109.5
H87B C87 H87C 109.5
C85 C88 H88A 109.5
C85 C88 H88B 109.5
H88A C88 H88B 109.5
C85 C88 H88C 109.5
H88A C88 H88C 109.5
H88B C88 H88C 109.5
C84 C89 C90 122.4(5)
C84 C89 H89 118.8
C90 C89 H89 118.8
C89 C90 C95 117.0(5)
C89 C90 C91 122.5(5)
C95 C90 C91 120.5(5)
C93 C91 C92 108.1(6)
C93 C91 C90 113.5(6)
C92 C91 C90 109.4(6)
C93 C91 C94 107.9(7)
C92 C91 C94 108.7(6)
C90 C91 C94 109.2(6)
C91 C92 H92A 109.5
C91 C92 H92B 109.5
H92A C92 H92B 109.5
C91 C92 H92C 109.5
H92A C92 H92C 109.5
H92B C92 H92C 109.5
C91 C93 H93A 109.5
C91 C93 H93B 109.5
H93A C93 H93B 109.5
C91 C93 H93C 109.5
H93A C93 H93C 109.5
H93B C93 H93C 109.5
C91 C94 H94A 109.5
C91 C94 H94B 109.5
H94A C94 H94B 109.5
C91 C94 H94C 109.5
H94A C94 H94C 109.5
H94B C94 H94C 109.5
C82 C95 C90 122.4(5)
C82 C95 H95 118.8
C90 C95 H95 118.8
C4 Si1 C5 113.4(3)
C4 Si1 C7 109.1(3)
C5 Si1 C7 111.8(4)
C4 Si1 C6 112.8(3)
C5 Si1 C6 104.5(3)
C7 Si1 C6 104.9(3)
C10 Si2 C1 110.6(3)
C10 Si2 C8 108.9(3)
C1 Si2 C8 114.3(3)
C10 Si2 C9 107.5(3)
C1 Si2 C9 109.6(3)
C8 Si2 C9 105.6(3)
C4 Th1 C1 81.61(17)
C4 Th1 C2 59.66(17)
C1 Th1 C2 32.25(17)
C4 Th1 C3 32.70(16)
C1 Th1 C3 59.38(17)
C2 Th1 C3 29.84(17)
C4 Th1 C12 119.54(17)
C1 Th1 C12 135.27(15)
C2 Th1 C12 122.52(16)
C3 Th1 C12 116.70(16)
C4 Th1 C13 91.57(17)
C1 Th1 C13 127.98(16)
C2 Th1 C13 101.92(17)
C3 Th1 C13 88.35(17)
C12 Th1 C13 29.45(14)
C4 Th1 C11 136.04(17)
C1 Th1 C11 108.02(15)
C2 Th1 C11 106.29(16)
C3 Th1 C11 116.04(16)
C12 Th1 C11 28.98(14)
C13 Th1 C11 48.09(15)
C4 Th1 C15 113.67(16)
C1 Th1 C15 88.02(16)
C2 Th1 C15 78.08(16)
C3 Th1 C15 87.77(16)
C12 Th1 C15 48.03(14)
C13 Th1 C15 48.04(16)
C11 Th1 C15 29.15(13)
C4 Th1 C14 89.03(17)
C1 Th1 C14 98.68(16)
C2 Th1 C14 75.43(16)
C3 Th1 C14 71.20(16)
C12 Th1 C14 48.09(14)
C13 Th1 C14 29.38(15)
C11 Th1 C14 47.58(15)
C15 Th1 C14 28.53(16)
C4 Th1 C21 114.04(15)
C1 Th1 C21 82.05(15)
C2 Th1 C21 112.22(15)
C3 Th1 C21 126.68(15)
C12 Th1 C21 116.62(13)
C13 Th1 C21 144.34(15)
C11 Th1 C21 109.80(13)
C15 Th1 C21 129.01(14)
C14 Th1 C21 156.65(14)
C4 Th1 C25 127.84(14)
C1 Th1 C25 108.16(15)
C2 Th1 C25 139.83(16)
C3 Th1 C25 152.44(15)
C12 Th1 C25 89.68(14)
C13 Th1 C25 116.06(14)
C11 Th1 C25 90.80(13)
C15 Th1 C25 117.69(14)
C14 Th1 C25 136.34(14)
C21 Th1 C25 28.39(13)
C4 Th1 C22 86.31(15)
C1 Th1 C22 84.10(15)
C2 Th1 C22 105.06(15)
C3 Th1 C22 106.24(15)
C12 Th1 C22 132.25(13)
C13 Th1 C22 147.21(15)
C11 Th1 C22 136.41(13)
C15 Th1 C22 157.22(15)
C14 Th1 C22 174.19(15)
C21 Th1 C22 28.60(12)
C25 Th1 C22 46.25(12)

loop_
_geom_bond_atom_site_label_1
_geom_bond_atom_site_label_2
_geom_bond_distance
C1 C2 1.451(8)
C1 Si2 1.873(5)
C1 Th1 2.544(5)
C2 C3 1.375(8)
C2 Th1 2.666(5)
C2 H2 0.95(5)
C3 C4 1.471(7)
C3 Th1 2.674(5)
C3 H3 1.05(6)
C4 Si1 1.858(5)
C4 Th1 2.529(5)
C5 Si1 1.859(6)
C5 H5A 0.9800
C5 H5B 0.9800
C5 H5C 0.9800
C6 Si1 1.878(6)
C6 H6A 0.9800
C6 H6B 0.9800
C6 H6C 0.9800
C7 Si1 1.869(6)
C7 H7A 0.9800
C7 H7B 0.9800
C7 H7C 0.9800
C8 Si2 1.884(6)
C8 H8A 0.9800
C8 H8B 0.9800
C8 H8C 0.9800
C9 Si2 1.886(6)
C9 H9A 0.9800
C9 H9B 0.9800
C9 H9C 0.9800
C10 Si2 1.861(6)
C10 H10A 0.9800
C10 H10B 0.9800
C10 H10C 0.9800
C11 C12 1.413(7)
C11 C15 1.425(7)
C11 C16 1.515(7)
C11 Th1 2.829(5)
C12 C13 1.433(7)
C12 C17 1.508(7)
C12 Th1 2.818(5)
C13 C14 1.437(7)
C13 C18 1.473(8)
C13 Th1 2.821(5)
C14 C15 1.398(8)
C14 C19 1.495(7)
C14 Th1 2.843(5)
C15 C20 1.500(7)
C15 Th1 2.832(5)
C16 H16A 0.9800
C16 H16B 0.9800
C16 H16C 0.9800
C17 H17A 0.9800
C17 H17B 0.9800
C17 H17C 0.9800
C18 H18A 0.9800
C18 H18B 0.9800
C18 H18C 0.9800
C19 H19A 0.9800
C19 H19B 0.9800
C19 H19C 0.9800
C20 H20A 0.9800
C20 H20B 0.9800
C20 H20C 0.9800
C21 C25 1.425(6)
C21 C22 1.441(6)
C21 C26 1.484(6)
C21 Th1 2.892(5)
C22 C23 1.416(7)
C22 C40 1.508(7)
C22 Th1 2.938(5)
C23 C24 1.428(6)
C23 C54 1.503(6)
C23 Th1 3.014(4)
C24 C25 1.413(6)
C24 C68 1.506(6)
C24 Th1 2.953(4)
C25 C82 1.525(6)
C25 Th1 2.917(4)
C26 C27 1.398(7)
C26 C39 1.403(6)
C27 C28 1.372(7)
C27 H27 0.9500
C28 C33 1.405(7)
C28 C29 1.543(7)
C29 C32 1.510(8)
C29 C30 1.523(9)
C29 C31 1.545(8)
C30 H30A 0.9800
C30 H30B 0.9800
C30 H30C 0.9800
C31 H31A 0.9800
C31 H31B 0.9800
C31 H31C 0.9800
C32 H32A 0.9800
C32 H32B 0.9800
C32 H32C 0.9800
C33 C34 1.402(7)
C33 H33 0.9500
C34 C39 1.374(7)
C34 C35 1.547(7)
C35 C36 1.521(9)
C35 C37 1.540(9)
C35 C38 1.543(8)
C36 H36A 0.9800
C36 H36B 0.9800
C36 H36C 0.9800
C37 H37A 0.9800
C37 H37B 0.9800
C37 H37C 0.9800
C38 H38A 0.9800
C38 H38B 0.9800
C38 H38C 0.9800
C39 H39 0.9500
C40 C53 1.376(7)
C40 C41 1.394(7)
C41 C42 1.402(7)
C41 H41 0.9500
C42 C47 1.397(7)
C42 C43 1.537(8)
C43 C44 1.505(11)
C43 C45 1.507(11)
C43 C46' 1.510(12)
C43 C44' 1.531(12)
C43 C45' 1.539(12)
C43 C46 1.567(12)
C44 H44A 0.9800
C44 H44B 0.9800
C44 H44C 0.9800
C45 H45A 0.9800
C45 H45B 0.9800
C45 H45C 0.9800
C46 H46A 0.9800
C46 H46B 0.9800
C46 H46C 0.9800
C44' H44D 0.9800
C44' H44E 0.9800
C44' H44F 0.9800
C45' H45D 0.9800
C45' H45E 0.9800
C45' H45F 0.9800
C46' H46D 0.9800
C46' H46E 0.9800
C46' H46F 0.9800
C47 C48 1.392(8)
C47 H47 0.9500
C48 C53 1.396(7)
C48 C49 1.511(7)
C49 C50 1.499(12)
C49 C52' 1.503(14)
C49 C51 1.512(12)
C49 C50' 1.514(13)
C49 C52 1.524(12)
C49 C51' 1.547(13)
C50 H50A 0.9800
C50 H50B 0.9800
C50 H50C 0.9800
C51 H51A 0.9800
C51 H51B 0.9800
C51 H51C 0.9800
C52 H52A 0.9800
C52 H52B 0.9800
C52 H52C 0.9800
C50' H50D 0.9800
C50' H50E 0.9800
C50' H50F 0.9800
C51' H51D 0.9800
C51' H51E 0.9800
C51' H51F 0.9800
C52' H52D 0.9800
C52' H52E 0.9800
C52' H52F 0.9800
C53 H53 0.9500
C54 C55 1.384(6)
C54 C67 1.402(6)
C55 C56 1.396(7)
C55 H55 0.9500
C56 C61 1.384(7)
C56 C57 1.555(7)
C57 C60 1.492(11)
C57 C58' 1.500(12)
C57 C58 1.504(11)
C57 C60' 1.509(12)
C57 C59' 1.539(12)
C57 C59 1.547(10)
C58 H58A 0.9800
C58 H58B 0.9800
C58 H58C 0.9800
C59 H59A 0.9800
C59 H59B 0.9800
C59 H59C 0.9800
C60 H60A 0.9800
C60 H60B 0.9800
C60 H60C 0.9800
C58' H58D 0.9800
C58' H58E 0.9800
C58' H58F 0.9800
C59' H59D 0.9800
C59' H59E 0.9800
C59' H59F 0.9800
C60' H60D 0.9800
C60' H60E 0.9800
C60' H60F 0.9800
C61 C62 1.390(7)
C61 H61 0.9500
C62 C67 1.388(7)
C62 C63 1.545(8)
C63 C65 1.480(10)
C63 C66 1.523(11)
C63 C64 1.520(11)
C64 H64A 0.9800
C64 H64B 0.9800
C64 H64C 0.9800
C65 H65A 0.9800
C65 H65B 0.9800
C65 H65C 0.9800
C66 H66A 0.9800
C66 H66B 0.9800
C66 H66C 0.9800
C67 H67 0.9500
C68 C69 1.394(7)
C68 C81 1.408(6)
C69 C70 1.386(7)
C69 H69 0.9500
C70 C75 1.411(7)
C70 C71 1.512(9)
C71 C73 1.492(10)
C71 C72 1.527(10)
C71 C74 1.554(10)
C72 H72A 0.9800
C72 H72B 0.9800
C72 H72C 0.9800
C73 H73A 0.9800
C73 H73B 0.9800
C73 H73C 0.9800
C74 H74A 0.9800
C74 H74B 0.9800
C74 H74C 0.9800
C75 C76 1.366(7)
C75 H75 0.9500
C76 C81 1.401(7)
C76 C77 1.538(7)
C77 C80 1.526(8)
C77 C79 1.539(8)
C77 C78 1.559(7)
C78 H78A 0.9800
C78 H78B 0.9800
C78 H78C 0.9800
C79 H79A 0.9800
C79 H79B 0.9800
C79 H79C 0.9800
C80 H80A 0.9800
C80 H80B 0.9800
C80 H80C 0.9800
C81 H81 0.9500
C82 C95 1.374(7)
C82 C83 1.400(6)
C83 C84 1.400(7)
C83 H83 0.9500
C84 C89 1.381(7)
C84 C85 1.561(7)
C85 C86 1.511(8)
C85 C88 1.514(9)
C85 C87 1.530(7)
C86 H86A 0.9800
C86 H86B 0.9800
C86 H86C 0.9800
C87 H87A 0.9800
C87 H87B 0.9800
C87 H87C 0.9800
C88 H88A 0.9800
C88 H88B 0.9800
C88 H88C 0.9800
C89 C90 1.392(7)
C89 H89 0.9500
C90 C95 1.398(6)
C90 C91 1.522(9)
C91 C93 1.513(9)
C91 C92 1.516(10)
C91 C94 1.536(10)
C92 H92A 0.9800
C92 H92B 0.9800
C92 H92C 0.9800
C93 H93A 0.9800
C93 H93B 0.9800
C93 H93C 0.9800
C94 H94A 0.9800
C94 H94B 0.9800
C94 H94C 0.9800
C95 H95 0.9500

loop_
_geom_torsion_atom_site_label_1
_geom_torsion_atom_site_label_2
_geom_torsion_atom_site_label_3
_geom_torsion_atom_site_label_4
_geom_torsion
Si2 C1 C2 C3 156.5(5)
Th1 C1 C2 C3 -44.6(6)
Si2 C1 C2 Th1 -159.0(3)
C1 C2 C3 C4 0.6(10)
Th1 C2 C3 C4 -42.1(5)
C1 C2 C3 Th1 42.7(6)
C2 C3 C4 Si1 -166.2(5)
Th1 C3 C4 Si1 149.6(4)
C2 C3 C4 Th1 44.2(6)
C15 C11 C12 C13 -0.4(6)
C16 C11 C12 C13 171.1(5)
Th1 C11 C12 C13 -69.3(3)
C15 C11 C12 C17 -165.5(5)
C16 C11 C12 C17 6.0(9)
Th1 C11 C12 C17 125.6(5)
C15 C11 C12 Th1 68.9(3)
C16 C11 C12 Th1 -119.6(5)
C11 C12 C13 C14 -0.5(6)
C17 C12 C13 C14 165.4(5)
Th1 C12 C13 C14 -70.1(3)
C11 C12 C13 C18 -172.9(5)
C17 C12 C13 C18 -7.1(8)
Th1 C12 C13 C18 117.5(5)
C11 C12 C13 Th1 69.7(3)
C17 C12 C13 Th1 -124.5(5)
C12 C13 C14 C15 1.2(6)
C18 C13 C14 C15 173.6(5)
Th1 C13 C14 C15 -68.2(4)
C12 C13 C14 C19 -164.3(5)
C18 C13 C14 C19 8.0(9)
Th1 C13 C14 C19 126.2(5)
C12 C13 C14 Th1 69.4(3)
C18 C13 C14 Th1 -118.2(5)
C13 C14 C15 C11 -1.5(6)
C19 C14 C15 C11 164.3(5)
Th1 C14 C15 C11 -69.1(3)
C13 C14 C15 C20 -172.9(5)
C19 C14 C15 C20 -7.1(9)
Th1 C14 C15 C20 119.4(5)
C13 C14 C15 Th1 67.7(4)
C19 C14 C15 Th1 -126.5(5)
C12 C11 C15 C14 1.2(6)
C16 C11 C15 C14 -170.7(5)
Th1 C11 C15 C14 69.7(4)
C12 C11 C15 C20 172.7(5)
C16 C11 C15 C20 0.9(8)
Th1 C11 C15 C20 -118.7(5)
C12 C11 C15 Th1 -68.5(3)
C16 C11 C15 Th1 119.6(5)
C25 C21 C22 C23 -0.8(5)
C26 C21 C22 C23 168.1(4)
Th1 C21 C22 C23 -72.7(3)
C25 C21 C22 C40 -158.4(4)
C26 C21 C22 C40 10.6(8)
Th1 C21 C22 C40 129.8(5)
C25 C21 C22 Th1 71.8(3)
C26 C21 C22 Th1 -119.2(5)
C21 C22 C23 C24 3.0(5)
C40 C22 C23 C24 161.5(4)
Th1 C22 C23 C24 -66.0(3)
C21 C22 C23 C54 -155.3(4)
C40 C22 C23 C54 3.2(7)
Th1 C22 C23 C54 135.7(4)
C21 C22 C23 Th1 69.0(3)
C40 C22 C23 Th1 -132.5(5)
C22 C23 C24 C25 -4.1(5)
C54 C23 C24 C25 153.4(5)
Th1 C23 C24 C25 -69.7(3)
C22 C23 C24 C68 -172.3(4)
C54 C23 C24 C68 -14.8(7)
Th1 C23 C24 C68 122.1(4)
C22 C23 C24 Th1 65.6(3)
C54 C23 C24 Th1 -136.9(5)
C23 C24 C25 C21 3.6(5)
C68 C24 C25 C21 170.8(4)
Th1 C24 C25 C21 -68.8(3)
C23 C24 C25 C82 -150.3(4)
C68 C24 C25 C82 16.9(8)
Th1 C24 C25 C82 137.3(4)
C23 C24 C25 Th1 72.4(3)
C68 C24 C25 Th1 -120.4(5)
C22 C21 C25 C24 -1.7(5)
C26 C21 C25 C24 -171.2(4)
Th1 C21 C25 C24 70.6(3)
C22 C21 C25 C82 153.4(4)
C26 C21 C25 C82 -16.1(7)
Th1 C21 C25 C82 -134.3(4)
C22 C21 C25 Th1 -72.3(3)
C26 C21 C25 Th1 118.1(4)
C25 C21 C26 C27 131.5(5)
C22 C21 C26 C27 -35.7(7)
Th1 C21 C26 C27 -134.0(4)
C25 C21 C26 C39 -40.4(7)
C22 C21 C26 C39 152.4(5)
Th1 C21 C26 C39 54.1(5)
C39 C26 C27 C28 -0.5(7)
C21 C26 C27 C28 -172.6(4)
C26 C27 C28 C33 2.1(7)
C26 C27 C28 C29 -178.3(5)
C27 C28 C29 C32 -176.9(5)
C33 C28 C29 C32 2.7(8)
C27 C28 C29 C30 60.1(7)
C33 C28 C29 C30 -120.3(6)
C27 C28 C29 C31 -56.7(7)
C33 C28 C29 C31 122.9(6)
C27 C28 C33 C34 -1.9(7)
C29 C28 C33 C34 178.5(5)
C28 C33 C34 C39 0.1(7)
C28 C33 C34 C35 178.5(5)
C39 C34 C35 C36 -3.7(8)
C33 C34 C35 C36 178.1(5)
C39 C34 C35 C37 117.3(6)
C33 C34 C35 C37 -60.9(7)
C39 C34 C35 C38 -123.4(6)
C33 C34 C35 C38 58.4(7)
C33 C34 C39 C26 1.5(7)
C35 C34 C39 C26 -176.7(5)
C27 C26 C39 C34 -1.3(7)
C21 C26 C39 C34 170.7(4)
C23 C22 C40 C53 112.3(6)
C21 C22 C40 C53 -93.1(7)
Th1 C22 C40 C53 7.1(7)
C23 C22 C40 C41 -66.0(6)
C21 C22 C40 C41 88.6(6)
Th1 C22 C40 C41 -171.2(3)
C53 C40 C41 C42 1.0(8)
C22 C40 C41 C42 179.4(5)
C40 C41 C42 C47 -0.4(8)
C40 C41 C42 C43 178.9(5)
C47 C42 C43 C44 -53.9(12)
C41 C42 C43 C44 126.8(10)
C47 C42 C43 C45 178.0(10)
C41 C42 C43 C45 -1.3(11)
C47 C42 C43 C46' 34.2(12)
C41 C42 C43 C46' -145.1(10)
C47 C42 C43 C44' -80.4(10)
C41 C42 C43 C44' 100.4(10)
C47 C42 C43 C45' 156.6(10)
C41 C42 C43 C45' -22.7(12)
C47 C42 C43 C46 58.3(10)
C41 C42 C43 C46 -121.0(9)
C41 C42 C47 C48 0.5(9)
C43 C42 C47 C48 -178.8(6)
C42 C47 C48 C53 -1.2(9)
C42 C47 C48 C49 179.5(6)
C47 C48 C49 C50 126.0(10)
C53 C48 C49 C50 -53.3(10)
C47 C48 C49 C52' -70.8(13)
C53 C48 C49 C52' 109.9(12)
C47 C48 C49 C51 -117.0(11)
C53 C48 C49 C51 63.7(12)
C47 C48 C49 C50' 56.3(14)
C53 C48 C49 C50' -123.1(13)
C47 C48 C49 C52 1.0(12)
C53 C48 C49 C52 -178.3(10)
C47 C48 C49 C51' 174.7(12)
C53 C48 C49 C51' -4.6(14)
C41 C40 C53 C48 -1.7(8)
C22 C40 C53 C48 -180.0(5)
C47 C48 C53 C40 1.8(8)
C49 C48 C53 C40 -178.9(5)
C22 C23 C54 C55 -50.1(7)
C24 C23 C54 C55 155.3(5)
Th1 C23 C54 C55 50.1(8)
C22 C23 C54 C67 118.2(5)
C24 C23 C54 C67 -36.4(7)
Th1 C23 C54 C67 -141.5(4)
C67 C54 C55 C56 -1.5(8)
C23 C54 C55 C56 166.7(5)
C54 C55 C56 C61 3.0(8)
C54 C55 C56 C57 -176.8(5)
C61 C56 C57 C60 -140.1(8)
C55 C56 C57 C60 39.8(10)
C61 C56 C57 C58' 67.6(12)
C55 C56 C57 C58' -112.5(11)
C61 C56 C57 C58 98.2(9)
C55 C56 C57 C58 -81.9(9)
C61 C56 C57 C60' -172.8(11)
C55 C56 C57 C60' 7.0(13)
C61 C56 C57 C59' -56.7(12)
C55 C56 C57 C59' 123.2(11)
C61 C56 C57 C59 -20.4(10)
C55 C56 C57 C59 159.5(8)
C55 C56 C61 C62 -2.3(9)
C57 C56 C61 C62 177.5(6)
C56 C61 C62 C67 0.1(9)
C56 C61 C62 C63 -177.4(6)
C67 C62 C63 C65 6.4(11)
C61 C62 C63 C65 -176.2(7)
C67 C62 C63 C66 129.5(7)
C61 C62 C63 C66 -53.1(9)
C67 C62 C63 C64 -114.5(7)
C61 C62 C63 C64 62.9(9)
C61 C62 C67 C54 1.6(9)
C63 C62 C67 C54 179.1(6)
C55 C54 C67 C62 -0.9(8)
C23 C54 C67 C62 -169.9(5)
C25 C24 C68 C69 147.4(5)
C23 C24 C68 C69 -47.1(7)
Th1 C24 C68 C69 50.7(5)
C25 C24 C68 C81 -38.7(7)
C23 C24 C68 C81 126.8(5)
Th1 C24 C68 C81 -135.5(4)
C81 C68 C69 C70 -0.4(7)
C24 C68 C69 C70 173.5(4)
C68 C69 C70 C75 2.3(7)
C68 C69 C70 C71 -176.3(5)
C69 C70 C71 C73 -116.5(7)
C75 C70 C71 C73 64.9(8)
C69 C70 C71 C72 8.4(9)
C75 C70 C71 C72 -170.2(6)
C69 C70 C71 C74 125.4(6)
C75 C70 C71 C74 -53.2(8)
C69 C70 C75 C76 -3.6(8)
C71 C70 C75 C76 175.1(6)
C70 C75 C76 C81 2.8(8)
C70 C75 C76 C77 -177.6(5)
C75 C76 C77 C80 -178.9(5)
C81 C76 C77 C80 0.7(7)
C75 C76 C77 C79 -56.7(6)
C81 C76 C77 C79 123.0(5)
C75 C76 C77 C78 61.3(7)
C81 C76 C77 C78 -119.1(5)
C75 C76 C81 C68 -0.6(7)
C77 C76 C81 C68 179.7(4)
C69 C68 C81 C76 -0.5(7)
C24 C68 C81 C76 -174.4(4)
C24 C25 C82 C95 103.8(6)
C21 C25 C82 C95 -47.4(6)
Th1 C25 C82 C95 -147.1(4)
C24 C25 C82 C83 -68.0(6)
C21 C25 C82 C83 140.8(5)
Th1 C25 C82 C83 41.1(7)
C95 C82 C83 C84 2.4(7)
C25 C82 C83 C84 173.8(4)
C82 C83 C84 C89 -1.2(7)
C82 C83 C84 C85 178.9(4)
C89 C84 C85 C86 92.4(6)
C83 C84 C85 C86 -87.8(6)
C89 C84 C85 C88 -147.8(5)
C83 C84 C85 C88 32.1(7)
C89 C84 C85 C87 -26.1(7)
C83 C84 C85 C87 153.7(5)
C83 C84 C89 C90 -0.4(8)
C85 C84 C89 C90 179.5(5)
C84 C89 C90 C95 0.8(8)
C84 C89 C90 C91 -176.6(6)
C89 C90 C91 C93 2.1(9)
C95 C90 C91 C93 -175.2(6)
C89 C90 C91 C92 122.9(6)
C95 C90 C91 C92 -54.4(8)
C89 C90 C91 C94 -118.3(6)
C95 C90 C91 C94 64.4(8)
C83 C82 C95 C90 -2.0(7)
C25 C82 C95 C90 -174.4(4)
C89 C90 C95 C82 0.4(7)
C91 C90 C95 C82 177.9(5)
C3 C4 Si1 C5 -156.6(4)
Th1 C4 Si1 C5 -48.9(6)
C3 C4 Si1 C7 78.1(5)
Th1 C4 Si1 C7 -174.2(5)
C3 C4 Si1 C6 -38.0(5)
Th1 C4 Si1 C6 69.7(6)
C2 C1 Si2 C10 -148.6(4)
Th1 C1 Si2 C10 92.1(7)
C2 C1 Si2 C8 88.1(5)
Th1 C1 Si2 C8 -31.2(8)
C2 C1 Si2 C9 -30.2(5)
Th1 C1 Si2 C9 -149.6(7)
